data_7047109
loop_
_publ_author_name
'Pasi\'nska, K'
'Piecha-Bisiorek, A'
'Kinzhybalo, V.'
'Ci\.zman, A'
'G\;agor, A'
'Pietraszko, A.'

_publ_section_title
;
 A paraelectric-ferroelectric phase transition of an organically templated
 zinc oxalate coordination polymer.
;
_journal_issue 33
_journal_name_full 'Dalton transactions (Cambridge, England : 2003)'
_journal_page_first 11308
_journal_page_last 11312
_journal_paper_doi 10.1039/c8dt02859a
_journal_volume 47
_journal_year 2018
_chemical_formula_sum 'C10 H20 N2 O11 Zn'
_chemical_formula_weight 409.65
_space_group_crystal_system monoclinic
_space_group_IT_number 14
_space_group_name_Hall '-P 2yn'
_space_group_name_H-M_alt 'P 1 21/n 1'
_symmetry_space_group_name_Hall '-P 2yn'
_symmetry_space_group_name_H-M 'P 1 21/n 1'
_atom_sites_solution_hydrogens mixed
_audit_creation_method SHELXL-2014/7
_audit_update_record
;
2017-10-27 deposited with the CCDC.
2018-07-23 downloaded from the CCDC.
;
_cell_angle_alpha 90
_cell_angle_beta 91.43(3)
_cell_angle_gamma 90
_cell_formula_units_Z 4
_cell_length_a 9.422(3)
_cell_length_b 16.803(5)
_cell_length_c 9.788(3)
_cell_measurement_reflns_used 4799
_cell_measurement_temperature 250(2)
_cell_measurement_theta_max 28.1460
_cell_measurement_theta_min 2.4560
_cell_volume 1549.1(8)
_computing_structure_refinement 'SHELXL-2014/7 (Sheldrick, 2014)'
_diffrn_ambient_temperature 250(2)
_diffrn_detector_area_resol_mean 10.6249
_diffrn_measured_fraction_theta_full 1.000
_diffrn_measured_fraction_theta_max 1.000
_diffrn_measurement_device_type 'Xcalibur, Atlas'
_diffrn_radiation_type MoK\a
_diffrn_radiation_wavelength 0.71073
_diffrn_reflns_av_R_equivalents 0.0318
_diffrn_reflns_av_unetI/netI 0.0363
_diffrn_reflns_Laue_measured_fraction_full 1.000
_diffrn_reflns_Laue_measured_fraction_max 1.000
_diffrn_reflns_limit_h_max 11
_diffrn_reflns_limit_h_min -11
_diffrn_reflns_limit_k_max 20
_diffrn_reflns_limit_k_min -20
_diffrn_reflns_limit_l_max 12
_diffrn_reflns_limit_l_min -12
_diffrn_reflns_number 11744
_diffrn_reflns_point_group_measured_fraction_full 1.000
_diffrn_reflns_point_group_measured_fraction_max 1.000
_diffrn_reflns_theta_full 25.996
_diffrn_reflns_theta_max 25.996
_diffrn_reflns_theta_min 2.409
_diffrn_source 'fine-focus sealed X-ray tube'
_exptl_absorpt_coefficient_mu 1.648
_exptl_absorpt_correction_T_max 0.838
_exptl_absorpt_correction_T_min 0.712
_exptl_absorpt_correction_type analytical
_exptl_absorpt_process_details
;
Clark, R. C. & Reid, J. S. (1995). Acta Cryst. A51, 887-897
;
_exptl_crystal_colour colourless
_exptl_crystal_density_diffrn 1.756
_exptl_crystal_description needle
_exptl_crystal_F_000 848
_exptl_crystal_size_max 0.281
_exptl_crystal_size_mid 0.179
_exptl_crystal_size_min 0.133
_refine_diff_density_max 0.357
_refine_diff_density_min -0.521
_refine_diff_density_rms 0.083
_refine_ls_extinction_method none
_refine_ls_goodness_of_fit_ref 1.067
_refine_ls_hydrogen_treatment constr
_refine_ls_matrix_type full
_refine_ls_number_parameters 202
_refine_ls_number_reflns 3042
_refine_ls_number_restraints 0
_refine_ls_restrained_S_all 1.067
_refine_ls_R_factor_all 0.0478
_refine_ls_R_factor_gt 0.0331
_refine_ls_shift/su_max 0.000
_refine_ls_shift/su_mean 0.000
_refine_ls_structure_factor_coef Fsqd
_refine_ls_weighting_details 'w=1/[\s^2^(Fo^2^)+(0.0290P)^2^+0.9240P] where P=(Fo^2^+2Fc^2^)/3'
_refine_ls_weighting_scheme calc
_refine_ls_wR_factor_gt 0.0716
_refine_ls_wR_factor_ref 0.0761
_reflns_Friedel_coverage 0.000
_reflns_number_gt 2480
_reflns_number_total 3042
_reflns_threshold_expression 'I > 2\s(I)'
_cod_data_source_file c8dt02859a2.cif
_cod_data_source_block DZnOH_250K
_cod_depositor_comments 'Adding full bibliography for 7047095--7047114.cif.'
_cod_database_code 7047109
_shelx_shelxl_version_number 2014/7
_shelx_space_group_comment
;
The symmetry employed for this shelxl refinement is uniquely defined
by the following loop, which should always be used as a source of
symmetry information in preference to the above space-group names.
They are only intended as comments.
;

loop_
_space_group_symop_operation_xyz
'x, y, z'
'-x+1/2, y+1/2, -z+1/2'
'-x, -y, -z'
'x-1/2, -y-1/2, z-1/2'

loop_
_atom_site_label
_atom_site_type_symbol
_atom_site_fract_x
_atom_site_fract_y
_atom_site_fract_z
_atom_site_U_iso_or_equiv
_atom_site_adp_type
_atom_site_occupancy
_atom_site_site_symmetry_order
_atom_site_calc_flag
_atom_site_refinement_flags_posn
_atom_site_refinement_flags_adp
Zn1 Zn 0.09903(3) 0.45401(2) 0.25137(3) 0.02418(11) Uani 1 1 d . .
O1 O -0.07819(18) 0.44067(11) 0.37179(17) 0.0299(4) Uani 1 1 d . .
O2 O 0.04349(19) 0.55710(10) 0.14419(17) 0.0273(4) Uani 1 1 d . .
O3 O 0.31134(18) 0.46192(10) 0.19792(18) 0.0292(4) Uani 1 1 d . .
O4 O 0.17194(18) 0.34136(11) 0.31382(18) 0.0299(4) Uani 1 1 d . .
O5 O -0.03019(18) 0.59565(10) -0.06439(17) 0.0266(4) Uani 1 1 d . .
O6 O -0.16039(18) 0.47595(11) 0.57453(17) 0.0302(4) Uani 1 1 d . .
C1 C -0.0689(2) 0.47553(15) 0.4844(3) 0.0227(6) Uani 1 1 d . .
C2 C 0.3783(3) 0.39802(17) 0.2156(3) 0.0299(6) Uani 1 1 d . .
C3 C 0.2955(3) 0.32641(16) 0.2744(3) 0.0295(6) Uani 1 1 d . .
C4 C 0.0036(3) 0.54390(14) 0.0230(3) 0.0224(5) Uani 1 1 d . .
O7 O 0.3560(2) 0.26122(12) 0.2785(2) 0.0517(6) Uani 1 1 d . .
O8 O 0.5040(2) 0.38691(14) 0.1879(3) 0.0662(8) Uani 1 1 d . .
O9 O 0.4410(3) 0.58204(17) 0.4871(3) 0.0635(7) Uani 1 1 d G .
H9C H 0.3582 0.5719 0.4546 0.095 Uiso 1 1 d G U
H9D H 0.4515 0.5608 0.5658 0.095 Uiso 1 1 d G U
O10 O 0.1526(2) 0.13916(14) 0.3147(3) 0.0516(6) Uani 1 1 d G .
H10C H 0.2181 0.1725 0.2994 0.077 Uiso 1 1 d G U
H10D H 0.1850 0.0921 0.3070 0.077 Uiso 1 1 d G U
O11 O 0.67897(16) 0.50300(13) 0.0852(2) 0.0640(7) Uani 1 1 d G .
H11A H 0.6655 0.5095 -0.0005 0.096 Uiso 1 1 d G U
H11B H 0.6115 0.4752 0.1166 0.096 Uiso 1 1 d G U
N1 N -0.11877(10) 0.17450(5) 0.23227(13) 0.0306(5) Uani 1 1 d G .
H1 H -0.0306 0.1424 0.2371 0.037 Uiso 1 1 calc R U
N2 N -0.33896(9) 0.25453(6) 0.22065(14) 0.0289(5) Uani 1 1 d G .
H2 H -0.4270 0.2867 0.2163 0.035 Uiso 1 1 calc R U
C5 C -0.22367(10) 0.29904(6) 0.15350(13) 0.0343(7) Uani 1 1 d G .
H5A H -0.1986 0.3465 0.2071 0.041 Uiso 1 1 calc R U
H5B H -0.2555 0.3162 0.0621 0.041 Uiso 1 1 calc R U
C6 C -0.09572(10) 0.24491(6) 0.14329(9) 0.0343(7) Uani 1 1 d G .
H6A H -0.0844 0.2279 0.0484 0.041 Uiso 1 1 calc R U
H6B H -0.0095 0.2732 0.1732 0.041 Uiso 1 1 calc R U
C7 C -0.23598(11) 0.12482(6) 0.17271(15) 0.0336(7) Uani 1 1 d G .
H7A H -0.2583 0.0813 0.2353 0.040 Uiso 1 1 calc R U
H7B H -0.2071 0.1017 0.0858 0.040 Uiso 1 1 calc R U
C8 C -0.36524(10) 0.17733(8) 0.14986(12) 0.0350(7) Uani 1 1 d G .
H8A H -0.3819 0.1863 0.0518 0.042 Uiso 1 1 calc R U
H8B H -0.4494 0.1515 0.1865 0.042 Uiso 1 1 calc R U
C9 C -0.15388(12) 0.20091(9) 0.37174(11) 0.0452(8) Uani 1 1 d G .
H9A H -0.0830 0.2394 0.4054 0.054 Uiso 1 1 calc R U
H9B H -0.1535 0.1552 0.4340 0.054 Uiso 1 1 calc R U
C10 C -0.29928(12) 0.23896(8) 0.36654(12) 0.0420(8) Uani 1 1 d G .
H10A H -0.3689 0.2033 0.4073 0.050 Uiso 1 1 calc R U
H10B H -0.2977 0.2890 0.4181 0.050 Uiso 1 1 calc R U

loop_
_atom_site_aniso_label
_atom_site_aniso_U_11
_atom_site_aniso_U_22
_atom_site_aniso_U_33
_atom_site_aniso_U_23
_atom_site_aniso_U_13
_atom_site_aniso_U_12
Zn1 0.02479(18) 0.02531(17) 0.02255(17) -0.00031(13) 0.00288(12) 0.00087(13)
O1 0.0258(10) 0.0392(11) 0.0248(10) -0.0068(8) 0.0029(8) -0.0051(8)
O2 0.0347(10) 0.0232(10) 0.0240(10) -0.0029(8) -0.0032(8) 0.0016(8)
O3 0.0259(10) 0.0256(10) 0.0362(11) 0.0042(8) 0.0065(8) 0.0022(8)
O4 0.0259(10) 0.0306(10) 0.0336(10) 0.0077(8) 0.0043(8) 0.0027(8)
O5 0.0355(10) 0.0172(9) 0.0270(10) 0.0022(8) -0.0003(8) -0.0001(8)
O6 0.0237(10) 0.0410(11) 0.0262(10) -0.0052(8) 0.0053(8) -0.0060(8)
C1 0.0197(13) 0.0256(14) 0.0226(13) 0.0026(11) -0.0007(10) 0.0034(11)
C2 0.0286(15) 0.0316(16) 0.0297(15) 0.0010(12) 0.0060(12) 0.0032(12)
C3 0.0259(14) 0.0318(16) 0.0307(15) 0.0031(12) -0.0006(12) 0.0024(12)
C4 0.0196(12) 0.0216(14) 0.0261(14) -0.0018(11) 0.0051(11) -0.0008(11)
O7 0.0370(12) 0.0311(12) 0.0877(18) 0.0140(12) 0.0138(12) 0.0100(10)
O8 0.0339(12) 0.0446(14) 0.122(2) 0.0346(14) 0.0345(14) 0.0145(10)
O9 0.0477(15) 0.0686(18) 0.0738(18) 0.0014(15) -0.0097(13) -0.0163(13)
O10 0.0378(12) 0.0372(13) 0.0791(17) 0.0055(13) -0.0088(12) 0.0091(10)
O11 0.0918(19) 0.0575(16) 0.0428(13) 0.0030(12) 0.0027(13) -0.0323(15)
N1 0.0269(12) 0.0241(12) 0.0407(14) 0.0028(10) -0.0049(10) 0.0030(10)
N2 0.0223(11) 0.0290(12) 0.0354(13) 0.0004(10) 0.0029(10) 0.0019(10)
C5 0.0321(15) 0.0273(15) 0.0438(17) 0.0084(13) 0.0059(13) -0.0002(12)
C6 0.0271(15) 0.0291(15) 0.0471(17) 0.0057(14) 0.0067(13) -0.0039(12)
C7 0.0380(16) 0.0226(14) 0.0403(16) -0.0036(12) 0.0038(13) -0.0059(12)
C8 0.0280(15) 0.0362(17) 0.0410(17) -0.0064(13) 0.0018(13) -0.0098(13)
C9 0.056(2) 0.048(2) 0.0306(16) 0.0013(14) -0.0138(14) 0.0018(16)
C10 0.056(2) 0.0444(19) 0.0260(15) -0.0047(14) 0.0090(14) -0.0013(16)

loop_
_atom_type_symbol
_atom_type_description
_atom_type_scat_dispersion_real
_atom_type_scat_dispersion_imag
_atom_type_scat_source
C C 0.0033 0.0016 'International Tables Vol C Tables 4.2.6.8 and 6.1.1.4'
H H 0.0000 0.0000 'International Tables Vol C Tables 4.2.6.8 and 6.1.1.4'
N N 0.0061 0.0033 'International Tables Vol C Tables 4.2.6.8 and 6.1.1.4'
O O 0.0106 0.0060 'International Tables Vol C Tables 4.2.6.8 and 6.1.1.4'
Zn Zn 0.2839 1.4301 'International Tables Vol C Tables 4.2.6.8 and 6.1.1.4'

loop_
_geom_angle_atom_site_label_1
_geom_angle_atom_site_label_2
_geom_angle_atom_site_label_3
_geom_angle
_geom_angle_site_symmetry_1
_geom_angle_site_symmetry_3
O1 Zn1 O3 159.74(7) . .
O1 Zn1 O2 100.35(7) . .
O3 Zn1 O2 92.93(7) . .
O1 Zn1 O5 102.49(7) . 3_565
O3 Zn1 O5 94.82(7) . 3_565
O2 Zn1 O5 79.83(7) . 3_565
O1 Zn1 O4 89.96(7) . .
O3 Zn1 O4 79.71(7) . .
O2 Zn1 O4 166.34(7) . .
O5 Zn1 O4 89.27(7) 3_565 .
O1 Zn1 O6 79.20(7) . 3_566
O3 Zn1 O6 85.58(7) . 3_566
O2 Zn1 O6 90.18(7) . 3_566
O5 Zn1 O6 170.01(7) 3_565 3_566
O4 Zn1 O6 100.61(8) . 3_566
C1 O1 Zn1 114.19(15) . .
C4 O2 Zn1 113.22(15) . .
C2 O3 Zn1 113.15(16) . .
C3 O4 Zn1 112.86(16) . .
C4 O5 Zn1 112.73(15) . 3_565
C1 O6 Zn1 112.85(16) . 3_566
O6 C1 O1 126.3(2) . .
O6 C1 C1 116.4(3) . 3_566
O1 C1 C1 117.4(3) . 3_566
O8 C2 O3 125.5(3) . .
O8 C2 C3 117.2(2) . .
O3 C2 C3 117.3(2) . .
O7 C3 O4 126.6(3) . .
O7 C3 C2 117.6(2) . .
O4 C3 C2 115.8(2) . .
O5 C4 O2 125.9(2) . .
O5 C4 C4 117.1(3) . 3_565
O2 C4 C4 117.0(3) . 3_565
H9C O9 H9D 109.8 . .
H10C O10 H10D 109.5 . .
H11A O11 H11B 109.3 . .
C9 N1 C6 109.9 . .
C9 N1 C7 110.4 . .
C6 N1 C7 109.5 . .
C9 N1 H1 109.0 . .
C6 N1 H1 109.0 . .
C7 N1 H1 109.0 . .
C5 N2 C8 110.4 . .
C5 N2 C10 110.1 . .
C8 N2 C10 109.1 . .
C5 N2 H2 109.1 . .
C8 N2 H2 109.1 . .
C10 N2 H2 109.1 . .
N2 C5 C6 108.6 . .
N2 C5 H5A 110.0 . .
C6 C5 H5A 110.0 . .
N2 C5 H5B 110.0 . .
C6 C5 H5B 110.0 . .
H5A C5 H5B 108.4 . .
N1 C6 C5 108.1 . .
N1 C6 H6A 110.1 . .
C5 C6 H6A 110.1 . .
N1 C6 H6B 110.1 . .
C5 C6 H6B 110.1 . .
H6A C6 H6B 108.4 . .
N1 C7 C8 108.4 . .
N1 C7 H7A 110.0 . .
C8 C7 H7A 110.0 . .
N1 C7 H7B 110.0 . .
C8 C7 H7B 110.0 . .
H7A C7 H7B 108.4 . .
N2 C8 C7 108.4 . .
N2 C8 H8A 110.0 . .
C7 C8 H8A 110.0 . .
N2 C8 H8B 110.0 . .
C7 C8 H8B 110.0 . .
H8A C8 H8B 108.4 . .
N1 C9 C10 108.6 . .
N1 C9 H9A 110.0 . .
C10 C9 H9A 110.0 . .
N1 C9 H9B 110.0 . .
C10 C9 H9B 110.0 . .
H9A C9 H9B 108.4 . .
N2 C10 C9 108.2 . .
N2 C10 H10A 110.1 . .
C9 C10 H10A 110.1 . .
N2 C10 H10B 110.1 . .
C9 C10 H10B 110.1 . .
H10A C10 H10B 108.4 . .

loop_
_geom_bond_atom_site_label_1
_geom_bond_atom_site_label_2
_geom_bond_distance
_geom_bond_site_symmetry_2
Zn1 O1 2.0799(18) .
Zn1 O3 2.0845(18) .
Zn1 O2 2.0851(18) .
Zn1 O5 2.0993(18) 3_565
Zn1 O4 2.0995(19) .
Zn1 O6 2.1386(19) 3_566
O1 C1 1.249(3) .
O2 C4 1.255(3) .
O3 C2 1.255(3) .
O4 C3 1.261(3) .
O5 C4 1.255(3) .
O5 Zn1 2.0993(18) 3_565
O6 C1 1.249(3) .
O6 Zn1 2.1386(19) 3_566
C1 C1 1.560(5) 3_566
C2 O8 1.236(3) .
C2 C3 1.553(4) .
C3 O7 1.235(3) .
C4 C4 1.543(5) 3_565
O9 H9C 0.8522 .
O9 H9D 0.8518 .
O10 H10C 0.8502 .
O10 H10D 0.8525 .
O11 H11A 0.8528 .
O11 H11B 0.8523 .
N1 C9 1.4807 .
N1 C6 1.4882 .
N1 C7 1.4914 .
N1 H1 0.9900 .
N2 C5 1.4856 .
N2 C8 1.4885 .
N2 C10 1.4902 .
N2 H2 0.9900 .
C5 C6 1.5155 .
C5 H5A 0.9800 .
C5 H5B 0.9800 .
C6 H6A 0.9800 .
C6 H6B 0.9800 .
C7 C8 1.5160 .
C7 H7A 0.9800 .
C7 H7B 0.9800 .
C8 H8A 0.9800 .
C8 H8B 0.9800 .
C9 C10 1.5115 .
C9 H9A 0.9800 .
C9 H9B 0.9800 .
C10 H10A 0.9800 .
C10 H10B 0.9800 .

loop_
_geom_hbond_atom_site_label_D
_geom_hbond_atom_site_label_H
_geom_hbond_atom_site_label_A
_geom_hbond_distance_DH
_geom_hbond_distance_HA
_geom_hbond_distance_DA
_geom_hbond_angle_DHA
_geom_hbond_site_symmetry_A
O9 H9C O6 0.85 2.04 2.868(3) 162.5 3_566
O10 H10D O3 0.85 2.19 3.000(3) 159.4 2_545
O10 H10C O7 0.85 1.99 2.836(3) 172.1 .
O11 H11A O3 0.85 2.01 2.837(3) 163.9 3_665
O11 H11B O8 0.85 1.94 2.760(2) 162.0 .
N1 H1 O10 0.99 1.87 2.727(2) 143.1 .
N2 H2 O7 0.99 2.19 2.945(2) 131.9 1_455
N2 H2 O8 0.99 1.82 2.687(2) 143.7 1_455
C6 H6B O5 0.98 2.48 3.038(2) 115.9 3_565
C7 H7A O11 0.98 2.30 3.167(3) 146.3 2_545

loop_
_geom_torsion_atom_site_label_1
_geom_torsion_atom_site_label_2
_geom_torsion_atom_site_label_3
_geom_torsion_atom_site_label_4
_geom_torsion
_geom_torsion_site_symmetry_1
_geom_torsion_site_symmetry_4
Zn1 O6 C1 O1 -178.8(2) 3_566 .
Zn1 O6 C1 C1 0.3(3) 3_566 3_566
Zn1 O1 C1 O6 -179.4(2) . .
Zn1 O1 C1 C1 1.6(3) . 3_566
Zn1 O3 C2 O8 177.8(3) . .
Zn1 O3 C2 C3 -0.9(3) . .
Zn1 O4 C3 O7 -168.4(2) . .
Zn1 O4 C3 C2 11.7(3) . .
O8 C2 C3 O7 -6.4(4) . .
O3 C2 C3 O7 172.5(3) . .
O8 C2 C3 O4 173.5(3) . .
O3 C2 C3 O4 -7.6(4) . .
Zn1 O5 C4 O2 -177.38(19) 3_565 .
Zn1 O5 C4 C4 3.0(3) 3_565 3_565
Zn1 O2 C4 O5 -177.10(19) . .
Zn1 O2 C4 C4 2.5(3) . 3_565
C8 N2 C5 C6 -52.5 . .
C10 N2 C5 C6 68.1 . .
C9 N1 C6 C5 -52.6 . .
C7 N1 C6 C5 68.8 . .
N2 C5 C6 N1 -13.2 . .
C9 N1 C7 C8 67.1 . .
C6 N1 C7 C8 -54.0 . .
C5 N2 C8 C7 67.2 . .
C10 N2 C8 C7 -53.9 . .
N1 C7 C8 N2 -11.5 . .
C6 N1 C9 C10 69.0 . .
C7 N1 C9 C10 -51.8 . .
C5 N2 C10 C9 -51.8 . .
C8 N2 C10 C9 69.4 . .
N1 C9 C10 N2 -14.0 . .
